data_7028740
loop_
_publ_author_name
'Sarcher, Christian'
'Farsadpour, Saeid'
'Taghizadeh Ghoochany, Leila'
'Sun, Yu'
'Thiel, Werner R.'
'Roesky, Peter W.'

_publ_section_title
;
 Gold(i) complexes with heteroaryl phosphine ligands.
;
_journal_issue 6
_journal_name_full 'Dalton transactions (Cambridge, England : 2003)'
_journal_page_first 2397
_journal_page_last 2405
_journal_paper_doi 10.1039/c3dt52893f
_journal_volume 43
_journal_year 2014
_chemical_formula_moiety 'C22 H18 Au Cl N3 P'
_chemical_formula_sum 'C22 H18 Au Cl N3 P'
_chemical_formula_weight 587.78
_chemical_name_systematic
;
  ?
;
_space_group_crystal_system triclinic
_space_group_IT_number 2
_space_group_name_Hall '-P 1'
_space_group_name_H-M_alt 'P -1'
_symmetry_space_group_name_Hall '-P 1'
_symmetry_space_group_name_H-M 'P -1'
_atom_sites_solution_hydrogens geom
_atom_sites_solution_primary direct
_atom_sites_solution_secondary difmap
_audit_creation_method SHELXL-2013
_cell_angle_alpha 74.503(3)
_cell_angle_beta 71.796(3)
_cell_angle_gamma 77.520(3)
_cell_formula_units_Z 2
_cell_length_a 8.8010(4)
_cell_length_b 11.0375(4)
_cell_length_c 11.7633(5)
_cell_measurement_reflns_used 19116
_cell_measurement_temperature 200(2)
_cell_measurement_theta_max 29.61
_cell_measurement_theta_min 1.86
_cell_volume 1035.01(8)
_computing_cell_refinement 'STOE X-AREA, PLATON (A.L.Spek, 2005)'
_computing_data_collection 'STOE X-AREA'
_computing_data_reduction 'STOE X-RED, PLATON (A.L.Spek, 2005)'
_computing_molecular_graphics 'Diamond 3.2g'
_computing_publication_material 'OLEX 2, Microsoft Word'
_computing_structure_refinement 'SHELXL-97 (Sheldrick, 1997)'
_computing_structure_solution 'SHELXS-97 (Sheldrick, 1997)'
_diffrn_ambient_temperature 200(2)
_diffrn_detector_area_resol_mean 6.67
_diffrn_measured_fraction_theta_full 0.981
_diffrn_measured_fraction_theta_max 0.981
_diffrn_measurement_device_type 'STOE IPDS 2'
_diffrn_measurement_method 'area detector'
_diffrn_radiation_monochromator graphite
_diffrn_radiation_source 'fine-focus sealed tube'
_diffrn_radiation_type MoK\a
_diffrn_radiation_wavelength 0.71073
_diffrn_reflns_av_R_equivalents 0.0365
_diffrn_reflns_av_sigmaI/netI 0.0276
_diffrn_reflns_limit_h_max 12
_diffrn_reflns_limit_h_min -12
_diffrn_reflns_limit_k_max 15
_diffrn_reflns_limit_k_min -15
_diffrn_reflns_limit_l_max 16
_diffrn_reflns_limit_l_min -14
_diffrn_reflns_number 12718
_diffrn_reflns_theta_full 29.16
_diffrn_reflns_theta_max 29.16
_diffrn_reflns_theta_min 1.87
_exptl_absorpt_coefficient_mu 7.326
_exptl_absorpt_correction_T_max 0.4661
_exptl_absorpt_correction_T_min 0.2530
_exptl_absorpt_correction_type integration
_exptl_absorpt_process_details 'STOE X-RED & X-SHAPE'
_exptl_crystal_colour orange
_exptl_crystal_density_diffrn 1.886
_exptl_crystal_density_method 'not measured'
_exptl_crystal_description needle
_exptl_crystal_F_000 564
_exptl_crystal_size_max 0.371
_exptl_crystal_size_mid 0.209
_exptl_crystal_size_min 0.127
_refine_diff_density_max 0.892
_refine_diff_density_min -1.075
_refine_diff_density_rms 0.099
_refine_ls_extinction_method none
_refine_ls_goodness_of_fit_ref 1.076
_refine_ls_hydrogen_treatment constr
_refine_ls_matrix_type full
_refine_ls_number_parameters 325
_refine_ls_number_reflns 5472
_refine_ls_number_restraints 0
_refine_ls_restrained_S_all 1.076
_refine_ls_R_factor_all 0.0253
_refine_ls_R_factor_gt 0.0236
_refine_ls_shift/su_max 0.002
_refine_ls_shift/su_mean 0.000
_refine_ls_structure_factor_coef Fsqd
_refine_ls_weighting_details 'calc w=1/[\s^2^(Fo^2^)+(0.0331P)^2^+0.8487P] where P=(Fo^2^+2Fc^2^)/3'
_refine_ls_weighting_scheme calc
_refine_ls_wR_factor_gt 0.0605
_refine_ls_wR_factor_ref 0.0613
_reflns_number_gt 5203
_reflns_number_total 5472
_reflns_threshold_expression >2sigma(I)
_cod_data_source_file c3dt52893f.txt
_cod_data_source_block 4
_cod_database_code 7028740

loop_
_space_group_symop_operation_xyz
'x, y, z'
'-x, -y, -z'

loop_
_atom_site_label
_atom_site_type_symbol
_atom_site_fract_x
_atom_site_fract_y
_atom_site_fract_z
_atom_site_U_iso_or_equiv
_atom_site_adp_type
_atom_site_occupancy
_atom_site_site_symmetry_order
_atom_site_calc_flag
_atom_site_refinement_flags_posn
_atom_site_refinement_flags_adp
Au1 Au 0.27310(2) 0.87459(2) 0.60140(2) 0.03052(4) Uani 1 1 d . .
Cl1 Cl 0.21723(11) 0.76029(9) 0.48733(9) 0.04677(19) Uani 1 1 d . .
P1 P 0.31465(9) 0.98333(7) 0.72084(7) 0.02732(13) Uani 1 1 d . .
N1 N 0.1847(3) 0.9609(2) 0.8639(2) 0.0311(5) Uani 1 1 d . .
H1 H 0.1364 1.0265 0.8973 0.037 Uiso 1 1 calc R U
N2 N 0.0232(3) 0.8300(2) 1.0230(2) 0.0347(5) Uani 1 1 d . .
N3 N 0.2623(3) 0.7450(2) 0.8864(2) 0.0310(5) Uani 1 1 d . .
C1 C 0.2663(4) 1.1542(3) 0.6713(3) 0.0294(5) Uani 1 1 d . .
C2 C 0.3708(4) 1.2385(3) 0.6582(3) 0.0378(6) Uani 1 1 d . .
H2 H 0.4730 1.2074 0.6744 0.045 Uiso 1 1 calc R U
C3 C 0.3245(5) 1.3695(3) 0.6207(4) 0.0448(8) Uani 1 1 d . .
H3 H 0.3955 1.4274 0.6114 0.054 Uiso 1 1 calc R U
C4 C 0.1758(5) 1.4143(3) 0.5975(3) 0.0448(8) Uani 1 1 d . .
H4 H 0.1439 1.5032 0.5739 0.054 Uiso 1 1 calc R U
C5 C 0.0728(5) 1.3308(3) 0.6084(4) 0.0441(8) Uani 1 1 d . .
H5 H -0.0291 1.3625 0.5917 0.053 Uiso 1 1 calc R U
C6 C 0.1184(4) 1.1995(3) 0.6439(3) 0.0382(6) Uani 1 1 d . .
H6 H 0.0491 1.1419 0.6493 0.046 Uiso 1 1 calc R U
C7 C 0.5175(3) 0.9503(3) 0.7392(3) 0.0301(5) Uani 1 1 d . .
C8 C 0.6386(4) 0.8798(3) 0.6632(3) 0.0358(6) Uani 1 1 d . .
H8 H 0.6139 0.8501 0.6032 0.043 Uiso 1 1 calc R U
C9 C 0.7949(4) 0.8535(4) 0.6755(4) 0.0471(8) Uani 1 1 d . .
H9 H 0.8775 0.8062 0.6236 0.057 Uiso 1 1 calc R U
C10 C 0.8304(5) 0.8962(4) 0.7639(4) 0.0498(8) Uani 1 1 d . .
H10 H 0.9371 0.8767 0.7730 0.060 Uiso 1 1 calc R U
C11 C 0.7112(5) 0.9671(4) 0.8394(3) 0.0458(8) Uani 1 1 d . .
H11 H 0.7366 0.9977 0.8985 0.055 Uiso 1 1 calc R U
C12 C 0.5538(4) 0.9930(3) 0.8273(3) 0.0374(6) Uani 1 1 d . .
H12 H 0.4712 1.0400 0.8795 0.045 Uiso 1 1 calc R U
C13 C 0.1553(4) 0.8402(3) 0.9274(3) 0.0300(5) Uani 1 1 d . .
C14 C -0.0041(4) 0.7104(3) 1.0776(3) 0.0392(7) Uani 1 1 d . .
H14 H -0.0977 0.6974 1.1443 0.047 Uiso 1 1 calc R U
C15 C 0.0979(4) 0.6051(3) 1.0412(3) 0.0382(7) Uani 1 1 d . .
H15 H 0.0746 0.5215 1.0807 0.046 Uiso 1 1 calc R U
C16 C 0.2362(4) 0.6260(3) 0.9443(3) 0.0310(5) Uani 1 1 d . .
C17 C 0.3620(4) 0.5230(3) 0.8995(3) 0.0348(6) Uani 1 1 d . .
C18 C 0.3677(5) 0.3974(3) 0.9667(3) 0.0425(7) Uani 1 1 d . .
H18 H 0.2865 0.3753 1.0409 0.051 Uiso 1 1 calc R U
C19 C 0.4918(5) 0.3053(3) 0.9251(4) 0.0461(8) Uani 1 1 d . .
H19 H 0.4954 0.2205 0.9717 0.055 Uiso 1 1 calc R U
C20 C 0.6096(5) 0.3344(3) 0.8180(4) 0.0480(8) Uani 1 1 d . .
H20 H 0.6939 0.2702 0.7904 0.058 Uiso 1 1 calc R U
C21 C 0.6043(5) 0.4586(4) 0.7500(4) 0.0536(10) Uani 1 1 d . .
H21 H 0.6853 0.4796 0.6755 0.064 Uiso 1 1 calc R U
C22 C 0.4817(5) 0.5519(3) 0.7906(3) 0.0448(8) Uani 1 1 d . .
H22 H 0.4791 0.6366 0.7436 0.054 Uiso 1 1 calc R U

loop_
_atom_site_aniso_label
_atom_site_aniso_U_11
_atom_site_aniso_U_22
_atom_site_aniso_U_33
_atom_site_aniso_U_23
_atom_site_aniso_U_13
_atom_site_aniso_U_12
Au1 0.02888(6) 0.03195(6) 0.03186(7) -0.01046(4) -0.00618(4) -0.00528(4)
Cl1 0.0402(4) 0.0569(5) 0.0528(5) -0.0285(4) -0.0066(3) -0.0150(3)
P1 0.0260(3) 0.0281(3) 0.0268(3) -0.0069(2) -0.0051(3) -0.0034(2)
N1 0.0314(12) 0.0293(11) 0.0289(11) -0.0079(9) -0.0026(9) -0.0028(9)
N2 0.0350(13) 0.0336(12) 0.0323(12) -0.0094(10) -0.0011(10) -0.0073(10)
N3 0.0313(12) 0.0293(11) 0.0310(12) -0.0071(9) -0.0056(9) -0.0048(9)
C1 0.0313(13) 0.0283(12) 0.0272(12) -0.0053(9) -0.0067(10) -0.0043(10)
C2 0.0322(14) 0.0356(14) 0.0431(17) -0.0027(12) -0.0086(12) -0.0095(11)
C3 0.0467(19) 0.0338(15) 0.052(2) -0.0018(13) -0.0107(15) -0.0144(13)
C4 0.059(2) 0.0304(14) 0.0434(18) -0.0012(12) -0.0191(16) -0.0044(13)
C5 0.0490(19) 0.0346(15) 0.053(2) -0.0045(13) -0.0272(16) 0.0000(13)
C6 0.0411(16) 0.0319(14) 0.0461(17) -0.0087(12) -0.0195(14) -0.0024(12)
C7 0.0277(13) 0.0313(12) 0.0281(12) -0.0047(10) -0.0046(10) -0.0039(10)
C8 0.0299(14) 0.0406(15) 0.0346(14) -0.0102(12) -0.0058(11) -0.0023(11)
C9 0.0286(15) 0.058(2) 0.049(2) -0.0157(16) -0.0053(14) 0.0022(14)
C10 0.0309(16) 0.063(2) 0.055(2) -0.0079(17) -0.0159(15) -0.0056(14)
C11 0.0433(18) 0.059(2) 0.0398(17) -0.0079(15) -0.0184(15) -0.0103(15)
C12 0.0349(15) 0.0422(15) 0.0350(15) -0.0089(12) -0.0091(12) -0.0052(12)
C13 0.0307(13) 0.0302(12) 0.0291(13) -0.0072(10) -0.0069(10) -0.0053(10)
C14 0.0407(16) 0.0390(15) 0.0338(15) -0.0078(12) 0.0012(12) -0.0139(12)
C15 0.0427(17) 0.0307(13) 0.0365(15) -0.0049(11) -0.0019(13) -0.0117(12)
C16 0.0357(14) 0.0293(12) 0.0289(13) -0.0078(10) -0.0083(11) -0.0052(10)
C17 0.0392(15) 0.0302(13) 0.0367(15) -0.0107(11) -0.0112(12) -0.0023(11)
C18 0.0492(19) 0.0313(14) 0.0453(18) -0.0079(13) -0.0101(15) -0.0068(13)
C19 0.057(2) 0.0285(14) 0.053(2) -0.0070(13) -0.0214(17) -0.0012(13)
C20 0.052(2) 0.0374(16) 0.056(2) -0.0156(15) -0.0189(17) 0.0047(14)
C21 0.054(2) 0.0430(18) 0.049(2) -0.0112(15) 0.0002(17) 0.0046(16)
C22 0.0482(19) 0.0335(14) 0.0435(18) -0.0077(13) -0.0037(15) -0.0007(13)

loop_
_atom_type_symbol
_atom_type_description
_atom_type_scat_dispersion_real
_atom_type_scat_dispersion_imag
_atom_type_scat_source
C C 0.0033 0.0016 'International Tables Vol C Tables 4.2.6.8 and 6.1.1.4'
H H 0.0000 0.0000 'International Tables Vol C Tables 4.2.6.8 and 6.1.1.4'
Au Au -2.0133 8.8022 'International Tables Vol C Tables 4.2.6.8 and 6.1.1.4'
Cl Cl 0.1484 0.1585 'International Tables Vol C Tables 4.2.6.8 and 6.1.1.4'
N N 0.0061 0.0033 'International Tables Vol C Tables 4.2.6.8 and 6.1.1.4'
P P 0.1023 0.0942 'International Tables Vol C Tables 4.2.6.8 and 6.1.1.4'

loop_
_geom_angle_atom_site_label_1
_geom_angle_atom_site_label_2
_geom_angle_atom_site_label_3
_geom_angle
P1 Au1 Cl1 176.72(3)
N1 P1 C7 107.15(14)
N1 P1 C1 99.91(13)
C7 P1 C1 107.69(14)
N1 P1 Au1 112.81(10)
C7 P1 Au1 114.81(10)
C1 P1 Au1 113.25(10)
C13 N1 P1 120.1(2)
C13 N1 H1 120.0
P1 N1 H1 120.0
C14 N2 C13 114.7(3)
C13 N3 C16 117.8(3)
C2 C1 C6 120.1(3)
C2 C1 P1 122.9(2)
C6 C1 P1 117.0(2)
C1 C2 C3 119.7(3)
C1 C2 H2 120.2
C3 C2 H2 120.2
C4 C3 C2 120.0(3)
C4 C3 H3 120.0
C2 C3 H3 120.0
C3 C4 C5 120.5(3)
C3 C4 H4 119.8
C5 C4 H4 119.8
C4 C5 C6 120.2(3)
C4 C5 H5 119.9
C6 C5 H5 119.9
C1 C6 C5 119.5(3)
C1 C6 H6 120.3
C5 C6 H6 120.3
C12 C7 C8 120.0(3)
C12 C7 P1 121.2(2)
C8 C7 P1 118.8(2)
C9 C8 C7 119.8(3)
C9 C8 H8 120.1
C7 C8 H8 120.1
C8 C9 C10 120.0(3)
C8 C9 H9 120.0
C10 C9 H9 120.0
C9 C10 C11 120.7(3)
C9 C10 H10 119.7
C11 C10 H10 119.7
C10 C11 C12 119.3(3)
C10 C11 H11 120.4
C12 C11 H11 120.4
C7 C12 C11 120.3(3)
C7 C12 H12 119.9
C11 C12 H12 119.9
N3 C13 N2 126.8(3)
N3 C13 N1 115.9(3)
N2 C13 N1 117.3(3)
N2 C14 C15 123.0(3)
N2 C14 H14 118.5
C15 C14 H14 118.5
C14 C15 C16 117.7(3)
C14 C15 H15 121.2
C16 C15 H15 121.2
N3 C16 C15 119.9(3)
N3 C16 C17 116.1(3)
C15 C16 C17 124.0(3)
C22 C17 C18 118.6(3)
C22 C17 C16 119.6(3)
C18 C17 C16 121.7(3)
C19 C18 C17 119.9(3)
C19 C18 H18 120.0
C17 C18 H18 120.0
C20 C19 C18 121.2(3)
C20 C19 H19 119.4
C18 C19 H19 119.4
C19 C20 C21 119.3(3)
C19 C20 H20 120.3
C21 C20 H20 120.3
C22 C21 C20 120.2(4)
C22 C21 H21 119.9
C20 C21 H21 119.9
C21 C22 C17 120.7(3)
C21 C22 H22 119.7
C17 C22 H22 119.7

loop_
_geom_bond_atom_site_label_1
_geom_bond_atom_site_label_2
_geom_bond_distance
Au1 P1 2.2271(9)
Au1 Cl1 2.2845(10)
P1 N1 1.702(3)
P1 C7 1.813(3)
P1 C1 1.816(3)
N1 C13 1.377(4)
N1 H1 0.8800
N2 C14 1.342(4)
N2 C13 1.342(4)
N3 C13 1.336(4)
N3 C16 1.340(4)
C1 C2 1.392(4)
C1 C6 1.394(4)
C2 C3 1.403(5)
C2 H2 0.9500
C3 C4 1.379(6)
C3 H3 0.9500
C4 C5 1.383(5)
C4 H4 0.9500
C5 C6 1.402(4)
C5 H5 0.9500
C6 H6 0.9500
C7 C12 1.389(4)
C7 C8 1.399(4)
C8 C9 1.388(5)
C8 H8 0.9500
C9 C10 1.389(6)
C9 H9 0.9500
C10 C11 1.392(6)
C10 H10 0.9500
C11 C12 1.397(5)
C11 H11 0.9500
C12 H12 0.9500
C14 C15 1.384(5)
C14 H14 0.9500
C15 C16 1.396(4)
C15 H15 0.9500
C16 C17 1.486(4)
C17 C22 1.392(5)
C17 C18 1.400(4)
C18 C19 1.385(5)
C18 H18 0.9500
C19 C20 1.370(6)
C19 H19 0.9500
C20 C21 1.390(5)
C20 H20 0.9500
C21 C22 1.383(5)
C21 H21 0.9500
C22 H22 0.9500
